data_7126633
loop_
_publ_author_name
'Liu, Yongchun'
'Ding, Na'
'Tan, Xiaoju'
'Li, Xiaoxiao'
'Zhao, Zhigang'

_publ_section_title
;
 Iron(ii)-chloride-catalyzed regioselective azidation of allenamides with
 TMSN<sub>3</sub>.
;
_journal_issue 54
_journal_name_full 'Chemical communications (Cambridge, England)'
_journal_page_first 7507
_journal_page_last 7510
_journal_paper_doi 10.1039/c9cc10056c
_journal_volume 56
_journal_year 2020
_chemical_formula_moiety 'C16 H15 Cl F N4 O2'
_chemical_formula_sum 'C16 H15 Cl F N4 O2'
_chemical_formula_weight 349.77
_chemical_name_systematic
;
 (E)-N-(3-azidoprop-1-en-1-yl)-N-(4-fluorophenyl)-4-methylbenzenesulfonamide
;
_space_group_crystal_system triclinic
_space_group_IT_number 2
_space_group_name_Hall '-P 1'
_space_group_name_H-M_alt 'P -1'
_atom_sites_solution_hydrogens geom
_atom_sites_solution_primary direct
_audit_creation_date 2019-04-17
_audit_creation_method
;
Olex2 1.2
(compiled 2016.02.19 svn.r3266 for OlexSys, GUI svn.r5155)
;
_audit_update_record
;
2019-12-10 deposited with the CCDC.	2020-06-02 downloaded from the CCDC.
;
_cell_angle_alpha 75.573(7)
_cell_angle_beta 74.716(6)
_cell_angle_gamma 70.172(6)
_cell_formula_units_Z 2
_cell_length_a 8.6867(5)
_cell_length_b 8.7858(7)
_cell_length_c 12.2020(10)
_cell_measurement_reflns_used 2776
_cell_measurement_temperature 295.0(4)
_cell_measurement_theta_max 72.2740
_cell_measurement_theta_min 5.4290
_cell_volume 831.86(11)
_computing_cell_refinement 'CrysAlisPro 1.171.38.46 (Rigaku OD, 2015)'
_computing_data_collection 'CrysAlisPro 1.171.38.46 (Rigaku OD, 2015)'
_computing_data_reduction 'CrysAlisPro 1.171.38.46 (Rigaku OD, 2015)'
_computing_molecular_graphics 'Olex2 (Dolomanov et al., 2009)'
_computing_publication_material 'Olex2 (Dolomanov et al., 2009)'
_computing_structure_refinement 'ShelXL (Sheldrick, 2015)'
_computing_structure_solution 'ShelXT (Sheldrick, 2015)'
_diffrn_ambient_environment air
_diffrn_ambient_temperature 295.0(4)
_diffrn_detector 'CCD plate'
_diffrn_detector_area_resol_mean 15.9595
_diffrn_detector_type EosS2
_diffrn_measured_fraction_theta_full 0.998
_diffrn_measured_fraction_theta_max 0.972
_diffrn_measurement_details
;
List of Runs (angles in degrees, time in seconds):

  # Type    Start    End  Width  t~exp~   \w     \q     \k     \f   Frames
#--------------------------------------------------------------------------
  1  \w      1.00  75.00   1.00    1.00    --   36.04 -99.00-180.00   74
  2  \w      7.00 107.00   1.00    1.00    --   36.04  19.00 -60.00  100
  3  \w     19.00 103.00   1.00    1.00    --   36.04  57.00 120.00   84
  4  \w     23.00  89.00   1.00    1.00    --   36.04-125.00 -30.00   66
  5  \w     39.00 109.00   1.00    1.00    --  108.00 -94.00  30.00   70
  6  \w     38.00  91.00   1.00    1.00    --  108.00 -30.00 120.00   53
  7  \w     91.00 176.00   1.00    1.00    --  108.00  45.00-120.00   85
  8  \w     38.00  91.00   1.00    1.00    --  108.00 -30.00  90.00   53
  9  \w     38.00  91.00   1.00    1.00    --  108.00 -30.00-150.00   53
 10  \w     38.00  91.00   1.00    1.00    --  108.00 -30.00   0.00   53
 11  \w     38.00  91.00   1.00    1.00    --  108.00 -30.00-120.00   53
 12  \w     38.00  91.00   1.00    1.00    --  108.00 -30.00 -90.00   53
 13  \w     40.00  98.00   1.00    1.00    --  108.00 -45.00  60.00   58
 14  \w     40.00  98.00   1.00    1.00    --  108.00 -45.00  90.00   58
 15  \w     38.00 116.00   1.00    1.00    --  108.00-111.00 -90.00   78
 16  \w    -33.00  55.00   1.00    1.00    --   36.04 -38.00 -30.00   88
 17  \w    -33.00  55.00   1.00    1.00    --   36.04 -38.00-150.00   88
 18  \w     17.00 105.00   1.00    1.00    --   36.04  38.00  30.00   88
 19  \w     28.00  53.00   1.00    1.00    --   36.67 -57.00  60.00   25
 20  \w    -17.00  24.00   1.00    1.00    --   36.67 -19.00  90.00   41
 21  \w     44.00  82.00   1.00    1.00    --   36.67-125.00  90.00   38
 22  \w    -10.00  16.00   1.00    1.00    --   36.67 -57.00  60.00   26
 23  \w     37.00  64.00   1.00    1.00    --   36.67 -99.00 -60.00   27
 24  \w     41.00  66.00   1.00    1.00    --   36.67 -19.00  90.00   25
 25  \w    103.00 142.00   1.00    1.00    --  108.00 111.00-180.00   39
 26  \w     76.00 106.00   1.00    1.00    --  108.00 -94.00  90.00   30
 27  \w     44.00 104.00   1.00    1.00    --  108.00 -94.00 -60.00   60
 28  \w     51.00  86.00   1.00    1.00    --  108.00 -45.00 -60.00   35
 29  \w    103.00 146.00   1.00    1.00    --  108.00 178.00 -60.00   43
 30  \w     46.00  72.00   1.00    1.00    --  108.00 -94.00  90.00   26
 31  \w     56.00  82.00   1.00    1.00    --  108.00 -45.00-180.00   26
 32  \w    109.00 173.00   1.00    1.00    --  108.00  15.00-180.00   64
 33  \w     73.00  99.00   1.00    1.00    --  108.00  15.00-180.00   26
;
_diffrn_measurement_device 'four-circle diffractometer'
_diffrn_measurement_device_type 'New Gemini, Dual, Cu at zero, EosS2'
_diffrn_measurement_method '\w scans'
_diffrn_orient_matrix_type 'CrysAlisPro convention (1999,Acta A55,543-557)'
_diffrn_orient_matrix_UB_11 -0.0016526000
_diffrn_orient_matrix_UB_12 0.1520514000
_diffrn_orient_matrix_UB_13 -0.0960141000
_diffrn_orient_matrix_UB_21 0.0524458000
_diffrn_orient_matrix_UB_22 -0.1100302000
_diffrn_orient_matrix_UB_23 -0.0919565000
_diffrn_orient_matrix_UB_31 -0.1849794000
_diffrn_orient_matrix_UB_32 0.0250738000
_diffrn_orient_matrix_UB_33 0.0019522000
_diffrn_radiation_monochromator graphite
_diffrn_radiation_probe x-ray
_diffrn_radiation_type CuK\a
_diffrn_radiation_wavelength 1.54184
_diffrn_reflns_av_R_equivalents 0.0233
_diffrn_reflns_av_unetI/netI 0.0283
_diffrn_reflns_Laue_measured_fraction_full 0.998
_diffrn_reflns_Laue_measured_fraction_max 0.972
_diffrn_reflns_limit_h_max 6
_diffrn_reflns_limit_h_min -10
_diffrn_reflns_limit_k_max 10
_diffrn_reflns_limit_k_min -10
_diffrn_reflns_limit_l_max 13
_diffrn_reflns_limit_l_min -15
_diffrn_reflns_number 6881
_diffrn_reflns_point_group_measured_fraction_full 0.998
_diffrn_reflns_point_group_measured_fraction_max 0.972
_diffrn_reflns_theta_full 67.684
_diffrn_reflns_theta_max 72.547
_diffrn_reflns_theta_min 5.437
_diffrn_source 'fine-focus sealed X-ray tube'
_diffrn_source_type 'Enhance (Cu) X-ray Source'
_exptl_absorpt_coefficient_mu 2.281
_exptl_absorpt_correction_T_max 1.00000
_exptl_absorpt_correction_T_min 0.44330
_exptl_absorpt_correction_type multi-scan
_exptl_absorpt_process_details
;
CrysAlisPro 1.171.38.46 (Rigaku Oxford Diffraction, 2015)
Empirical absorption correction using spherical harmonics,
 implemented in SCALE3 ABSPACK scaling algorithm.
;
_exptl_crystal_colour 'clear light colourless'
_exptl_crystal_colour_lustre clear
_exptl_crystal_colour_modifier light
_exptl_crystal_colour_primary colourless
_exptl_crystal_density_diffrn 1.396
_exptl_crystal_description block
_exptl_crystal_F_000 362
_exptl_crystal_size_max 0.7
_exptl_crystal_size_mid 0.5
_exptl_crystal_size_min 0.4
_refine_diff_density_max 0.338
_refine_diff_density_min -0.457
_refine_diff_density_rms 0.075
_refine_ls_extinction_method none
_refine_ls_goodness_of_fit_ref 1.031
_refine_ls_hydrogen_treatment constr
_refine_ls_matrix_type full
_refine_ls_number_parameters 218
_refine_ls_number_reflns 3217
_refine_ls_number_restraints 0
_refine_ls_restrained_S_all 1.031
_refine_ls_R_factor_all 0.0723
_refine_ls_R_factor_gt 0.0671
_refine_ls_shift/su_max 0.001
_refine_ls_shift/su_mean 0.000
_refine_ls_structure_factor_coef Fsqd
_refine_ls_weighting_details 'w=1/[\s^2^(Fo^2^)+(0.1510P)^2^+0.1643P] where P=(Fo^2^+2Fc^2^)/3'
_refine_ls_weighting_scheme calc
_refine_ls_wR_factor_gt 0.1995
_refine_ls_wR_factor_ref 0.2093
_reflns_Friedel_coverage 0.000
_reflns_number_gt 2835
_reflns_number_total 3217
_reflns_threshold_expression 'I > 2\s(I)'
_cod_data_source_file c9cc10056c2.cif
_cod_data_source_block lxx-lyc-1-2
_cod_depositor_comments 'Adding full bibliography for 7126633.cif.'
_cod_original_cell_volume 831.85(11)
_cod_database_code 7126633
_shelx_space_group_comment
;
The symmetry employed for this shelxl refinement is uniquely defined
by the following loop, which should always be used as a source of
symmetry information in preference to the above space-group names.
They are only intended as comments.
;
_reflns_odcompleteness_completeness 99.87
_reflns_odcompleteness_iscentric 1
_reflns_odcompleteness_theta 66.97
_olex2_refinement_description
;
1. Fixed Uiso
 At 1.2 times of:
  All C(H) groups, All C(H,H) groups
 At 1.5 times of:
  All C(H,H,H) groups
2.a Secondary CH2 refined with riding coordinates:
 C00O(H00K,H00M)
2.b Aromatic/amide H refined with riding coordinates:
 C008(H008), C009(H009), C00C(H00C), C00D(H00D), C00E(H00E), C00F(H00F),
 C00H(H00H), C00I(H00I), C00J(H00J), C00L(H00L)
2.c Idealised Me refined as rotating group:
 C00N(H00A,H00B,H00G)
;
_shelx_shelxl_version_number 2014/7
_olex2_date_sample_data_collection 2019-04-17
_olex2_submission_special_instructions 'No special instructions were received'
_oxdiff_exptl_absorpt_empirical_details
;
Empirical correction (ABSPACK) includes:
- Absorption correction using spherical harmonics
- Frame scaling
- Detector area scaling
;
_oxdiff_exptl_absorpt_empirical_full_max 1.868
_oxdiff_exptl_absorpt_empirical_full_min 0.674

loop_
_space_group_symop_operation_xyz
'x, y, z'
'-x, -y, -z'

loop_
_atom_site_label
_atom_site_type_symbol
_atom_site_fract_x
_atom_site_fract_y
_atom_site_fract_z
_atom_site_U_iso_or_equiv
_atom_site_adp_type
_atom_site_occupancy
_atom_site_site_symmetry_order
_atom_site_calc_flag
_atom_site_refinement_flags_posn
_atom_site_refinement_flags_adp
_atom_site_refinement_flags_occupancy
_atom_site_disorder_assembly
_atom_site_disorder_group
Cl01 Cl 0.85989(7) 0.81023(7) 0.55766(5) 0.0513(3) Uani 1 1 d . . . . .
O002 O 0.9458(2) 0.7268(3) 0.46206(16) 0.0597(5) Uani 1 1 d . . . . .
O003 O 0.8071(2) 0.9842(2) 0.54145(18) 0.0604(5) Uani 1 1 d . . . . .
F004 F 0.2241(3) 1.0809(3) 0.94506(19) 0.0957(7) Uani 1 1 d . . . . .
N005 N 0.6871(3) 0.7522(3) 0.61101(18) 0.0498(5) Uani 1 1 d . . . . .
C006 C 0.5657(3) 0.8364(3) 0.6987(2) 0.0469(5) Uani 1 1 d . . . . .
C007 C 0.9779(3) 0.7318(3) 0.6672(2) 0.0458(5) Uani 1 1 d . . . . .
C008 C 0.6917(3) 0.5925(3) 0.6050(2) 0.0544(6) Uani 1 1 d . . . . .
H008 H 0.7871 0.5306 0.5620 0.065 Uiso 1 1 calc R . . . .
C009 C 0.4264(3) 0.9582(4) 0.6703(2) 0.0551(6) Uani 1 1 d . . . . .
H009 H 0.4107 0.9852 0.5945 0.066 Uiso 1 1 calc R . . . .
N00A N 0.7375(6) 0.2351(4) 0.7940(3) 0.0918(11) Uani 1 1 d . . . . .
C00B C 1.1429(4) 0.6035(4) 0.8506(2) 0.0585(7) Uani 1 1 d . . . . .
C00C C 1.0532(4) 0.5647(3) 0.6916(2) 0.0547(6) Uani 1 1 d . . . . .
H00C H 1.0492 0.4949 0.6469 0.066 Uiso 1 1 calc R . . . .
C00D C 0.5866(4) 0.7927(4) 0.8128(2) 0.0578(7) Uani 1 1 d . . . . .
H00D H 0.6786 0.7076 0.8330 0.069 Uiso 1 1 calc R . . . .
C00E C 0.9857(4) 0.8356(3) 0.7326(3) 0.0612(7) Uani 1 1 d . . . . .
H00E H 0.9371 0.9483 0.7147 0.073 Uiso 1 1 calc R . . . .
C00F C 1.1347(4) 0.5025(4) 0.7838(3) 0.0626(7) Uani 1 1 d . . . . .
H00F H 1.1851 0.3900 0.8010 0.075 Uiso 1 1 calc R . . . .
N00G N 0.6131(6) 0.2400(4) 0.7633(4) 0.1043(12) Uani 1 1 d . . . . .
C00H C 1.0656(4) 0.7711(4) 0.8241(3) 0.0655(7) Uani 1 1 d . . . . .
H00H H 1.0682 0.8409 0.8694 0.079 Uiso 1 1 calc R . . . .
C00I C 0.4716(4) 0.8751(4) 0.8956(3) 0.0637(7) Uani 1 1 d . . . . .
H00I H 0.4850 0.8473 0.9719 0.076 Uiso 1 1 calc R . . . .
C00J C 0.3099(4) 1.0410(4) 0.7529(3) 0.0632(7) Uani 1 1 d . . . . .
H00J H 0.2154 1.1233 0.7340 0.076 Uiso 1 1 calc R . . . .
C00K C 0.3368(4) 0.9990(4) 0.8636(3) 0.0623(7) Uani 1 1 d . . . . .
C00L C 0.5713(4) 0.5239(4) 0.6554(3) 0.0707(8) Uani 1 1 d . . . . .
H00L H 0.4723 0.5850 0.6957 0.085 Uiso 1 1 calc R . . . .
N00M N 0.8481(7) 0.2242(6) 0.8290(4) 0.1202(15) Uani 1 1 d . . . . .
C00N C 1.2306(5) 0.5315(6) 0.9522(3) 0.0866(11) Uani 1 1 d . . . . .
H00A H 1.1491 0.5344 1.0228 0.130 Uiso 1 1 calc GR . . . .
H00B H 1.3024 0.5947 0.9506 0.130 Uiso 1 1 calc GR . . . .
H00G H 1.2958 0.4198 0.9474 0.130 Uiso 1 1 calc GR . . . .
C00O C 0.5897(5) 0.3521(5) 0.6495(4) 0.0881(12) Uani 1 1 d . . . . .
H00K H 0.6852 0.3143 0.5899 0.106 Uiso 1 1 calc R . . . .
H00M H 0.4911 0.3478 0.6286 0.106 Uiso 1 1 calc R . . . .

loop_
_atom_site_aniso_label
_atom_site_aniso_U_11
_atom_site_aniso_U_22
_atom_site_aniso_U_33
_atom_site_aniso_U_23
_atom_site_aniso_U_13
_atom_site_aniso_U_12
Cl01 0.0467(4) 0.0534(4) 0.0474(4) -0.0035(3) -0.0059(3) -0.0131(3)
O002 0.0539(10) 0.0749(13) 0.0455(10) -0.0105(9) -0.0012(8) -0.0191(9)
O003 0.0558(11) 0.0499(11) 0.0654(12) 0.0045(8) -0.0112(9) -0.0136(8)
F004 0.0923(15) 0.0939(15) 0.0784(13) -0.0363(11) 0.0119(11) -0.0054(12)
N005 0.0442(11) 0.0540(12) 0.0478(11) -0.0094(9) -0.0063(9) -0.0120(9)
C006 0.0441(12) 0.0466(12) 0.0471(12) -0.0048(10) -0.0066(10) -0.0137(10)
C007 0.0411(12) 0.0456(12) 0.0482(12) -0.0082(10) -0.0036(9) -0.0133(9)
C008 0.0477(13) 0.0581(15) 0.0559(14) -0.0173(11) -0.0050(11) -0.0121(11)
C009 0.0473(13) 0.0602(15) 0.0511(14) -0.0029(11) -0.0113(11) -0.0107(11)
N00A 0.112(3) 0.0644(18) 0.088(2) -0.0226(16) 0.013(2) -0.031(2)
C00B 0.0532(14) 0.0746(18) 0.0481(14) -0.0048(12) -0.0085(11) -0.0244(13)
C00C 0.0591(15) 0.0472(13) 0.0554(14) -0.0134(11) -0.0118(12) -0.0093(11)
C00D 0.0550(15) 0.0611(15) 0.0473(13) -0.0002(11) -0.0110(11) -0.0103(12)
C00E 0.0681(17) 0.0466(13) 0.0714(17) -0.0138(12) -0.0172(14) -0.0150(12)
C00F 0.0669(17) 0.0518(14) 0.0617(16) -0.0048(12) -0.0192(14) -0.0067(13)
N00G 0.107(3) 0.072(2) 0.128(3) -0.016(2) 0.012(2) -0.0485(19)
C00H 0.0738(19) 0.0715(18) 0.0640(17) -0.0195(14) -0.0141(14) -0.0316(15)
C00I 0.0685(18) 0.0722(18) 0.0460(14) -0.0091(12) -0.0066(12) -0.0197(14)
C00J 0.0492(15) 0.0589(16) 0.0669(17) -0.0087(13) -0.0042(12) -0.0044(12)
C00K 0.0624(16) 0.0597(16) 0.0596(16) -0.0192(12) 0.0044(13) -0.0177(13)
C00L 0.0577(17) 0.0690(19) 0.087(2) -0.0246(16) 0.0026(15) -0.0251(14)
N00M 0.135(4) 0.115(4) 0.106(3) -0.023(3) -0.025(3) -0.028(3)
C00N 0.085(2) 0.112(3) 0.0633(19) -0.0005(19) -0.0305(18) -0.029(2)
C00O 0.072(2) 0.080(2) 0.122(3) -0.039(2) 0.000(2) -0.0336(18)

loop_
_atom_type_symbol
_atom_type_description
_atom_type_scat_dispersion_real
_atom_type_scat_dispersion_imag
_atom_type_scat_source
C C 0.0181 0.0091 'International Tables Vol C Tables 4.2.6.8 and 6.1.1.4'
H H 0.0000 0.0000 'International Tables Vol C Tables 4.2.6.8 and 6.1.1.4'
Cl Cl 0.3639 0.7018 'International Tables Vol C Tables 4.2.6.8 and 6.1.1.4'
F F 0.0727 0.0534 'International Tables Vol C Tables 4.2.6.8 and 6.1.1.4'
N N 0.0311 0.0180 'International Tables Vol C Tables 4.2.6.8 and 6.1.1.4'
O O 0.0492 0.0322 'International Tables Vol C Tables 4.2.6.8 and 6.1.1.4'

loop_
_geom_angle_atom_site_label_1
_geom_angle_atom_site_label_2
_geom_angle_atom_site_label_3
_geom_angle
_geom_angle_site_symmetry_1
_geom_angle_site_symmetry_3
_geom_angle_publ_flag
O002 Cl01 N005 105.62(11) . . ?
O002 Cl01 C007 108.86(11) . . ?
O003 Cl01 O002 120.74(12) . . ?
O003 Cl01 N005 105.88(11) . . ?
O003 Cl01 C007 109.23(12) . . ?
N005 Cl01 C007 105.40(11) . . ?
C006 N005 Cl01 116.95(17) . . ?
C008 N005 Cl01 118.84(17) . . ?
C008 N005 C006 119.6(2) . . ?
C009 C006 N005 119.9(2) . . ?
C009 C006 C00D 119.6(2) . . ?
C00D C006 N005 120.4(2) . . ?
C00C C007 Cl01 119.28(19) . . ?
C00C C007 C00E 120.6(2) . . ?
C00E C007 Cl01 120.0(2) . . ?
N005 C008 H008 117.4 . . ?
C00L C008 N005 125.2(3) . . ?
C00L C008 H008 117.4 . . ?
C006 C009 H009 119.7 . . ?
C006 C009 C00J 120.7(3) . . ?
C00J C009 H009 119.7 . . ?
N00M N00A N00G 175.3(5) . . ?
C00F C00B C00H 118.3(3) . . ?
C00F C00B C00N 120.2(3) . . ?
C00H C00B C00N 121.4(3) . . ?
C007 C00C H00C 120.6 . . ?
C007 C00C C00F 118.9(2) . . ?
C00F C00C H00C 120.6 . . ?
C006 C00D H00D 120.0 . . ?
C00I C00D C006 120.1(3) . . ?
C00I C00D H00D 120.0 . . ?
C007 C00E H00E 120.3 . . ?
C00H C00E C007 119.5(3) . . ?
C00H C00E H00E 120.3 . . ?
C00B C00F C00C 121.5(3) . . ?
C00B C00F H00F 119.3 . . ?
C00C C00F H00F 119.3 . . ?
N00A N00G C00O 113.4(3) . . ?
C00B C00H H00H 119.4 . . ?
C00E C00H C00B 121.2(3) . . ?
C00E C00H H00H 119.4 . . ?
C00D C00I H00I 120.6 . . ?
C00K C00I C00D 118.7(3) . . ?
C00K C00I H00I 120.6 . . ?
C009 C00J H00J 120.8 . . ?
C00K C00J C009 118.3(3) . . ?
C00K C00J H00J 120.8 . . ?
F004 C00K C00I 118.7(3) . . ?
F004 C00K C00J 118.8(3) . . ?
C00I C00K C00J 122.5(3) . . ?
C008 C00L H00L 119.2 . . ?
C008 C00L C00O 121.7(3) . . ?
C00O C00L H00L 119.2 . . ?
C00B C00N H00A 109.5 . . ?
C00B C00N H00B 109.5 . . ?
C00B C00N H00G 109.5 . . ?
H00A C00N H00B 109.5 . . ?
H00A C00N H00G 109.5 . . ?
H00B C00N H00G 109.5 . . ?
N00G C00O H00K 109.4 . . ?
N00G C00O H00M 109.4 . . ?
C00L C00O N00G 111.3(3) . . ?
C00L C00O H00K 109.4 . . ?
C00L C00O H00M 109.4 . . ?
H00K C00O H00M 108.0 . . ?

loop_
_geom_bond_atom_site_label_1
_geom_bond_atom_site_label_2
_geom_bond_distance
_geom_bond_site_symmetry_2
_geom_bond_publ_flag
Cl01 O002 1.432(2) . ?
Cl01 O003 1.4169(19) . ?
Cl01 N005 1.666(2) . ?
Cl01 C007 1.760(2) . ?
F004 C00K 1.352(3) . ?
N005 C006 1.440(3) . ?
N005 C008 1.410(3) . ?
C006 C009 1.374(4) . ?
C006 C00D 1.392(4) . ?
C007 C00C 1.381(3) . ?
C007 C00E 1.381(4) . ?
C008 H008 0.9300 . ?
C008 C00L 1.318(4) . ?
C009 H009 0.9300 . ?
C009 C00J 1.377(4) . ?
N00A N00G 1.217(6) . ?
N00A N00M 1.118(6) . ?
C00B C00F 1.375(4) . ?
C00B C00H 1.389(4) . ?
C00B C00N 1.515(4) . ?
C00C H00C 0.9300 . ?
C00C C00F 1.385(4) . ?
C00D H00D 0.9300 . ?
C00D C00I 1.373(4) . ?
C00E H00E 0.9300 . ?
C00E C00H 1.370(4) . ?
C00F H00F 0.9300 . ?
N00G C00O 1.507(6) . ?
C00H H00H 0.9300 . ?
C00I H00I 0.9300 . ?
C00I C00K 1.369(5) . ?
C00J H00J 0.9300 . ?
C00J C00K 1.369(4) . ?
C00L H00L 0.9300 . ?
C00L C00O 1.482(5) . ?
C00N H00A 0.9600 . ?
C00N H00B 0.9600 . ?
C00N H00G 0.9600 . ?
C00O H00K 0.9700 . ?
C00O H00M 0.9700 . ?

loop_
_cod_changelog_entry_id
_cod_changelog_entry_author
_cod_changelog_entry_date
_cod_changelog_entry_text
1 'Vaitkus, Antanas' 2023-12-05T16:15:01+02:00
;
 Added the '_chemical_name_systematic' data item and marked the entry as having
 errors.
;

loop_
_cod_entry_issue_id
_cod_entry_issue_author
_cod_entry_issue_date
_cod_entry_issue_severity
_cod_entry_issue_origin
_cod_entry_issue_description
1 'Vaitkus, Antanas' 2023-12-05T16:15:01+02:00 error original
;
 Crystal structure model contains an atom site with an incorrectly assigned atom
 type. Atom site 'Cl1' should be occupied by a sulphur atom instead of a
 chlorine atom. 
;
